data_4319703
loop_
_publ_author_name
'Justin G. Hinman'
'Kamaluddin Abdur-Rashid'
'Alan J. Lough'
'Robert H. Morris'

_publ_section_title
;
 [{ReH2(PMePh2)2}2(\m-H)3]-: The First Member of a New Class of Anionic
 Polyhydride Dimers [Re2H7L4]-
;
_journal_name_full 'Inorganic Chemistry'
_journal_page_first 2480
_journal_page_last 2481
_journal_paper_doi 10.1021/ic010041b
_journal_volume 40
_journal_year 2001
_chemical_formula_sum 'C64 H86 K N2 O4 P4 Re2'
_chemical_formula_weight 1482.73
_chemical_name_systematic
;
  ?
;
_space_group_IT_number 2
_symmetry_cell_setting triclinic
_symmetry_space_group_name_Hall '-P 1'
_symmetry_space_group_name_H-M 'P -1'
_atom_sites_solution_hydrogens geom
_atom_sites_solution_primary direct
_atom_sites_solution_secondary difmap
_audit_creation_method SHELXL-97
_cell_angle_alpha 66.7820(10)
_cell_angle_beta 74.9830(10)
_cell_angle_gamma 83.1510(10)
_cell_formula_units_Z 1
_cell_length_a 11.0535(2)
_cell_length_b 12.15670(10)
_cell_length_c 13.2904(3)
_cell_measurement_reflns_used 7250
_cell_measurement_temperature 150(1)
_cell_measurement_theta_max 27.51
_cell_measurement_theta_min 2.94
_cell_volume 1584.90(5)
_computing_cell_refinement 'Denzo-SMN (Otwinowski & Minor, 1997)'
_computing_data_collection 'Collect (Nonius BV, 1997-2000)'
_computing_data_reduction 'Denzo-SMN (Otwinowski & Minor, 1997)'
_computing_molecular_graphics 'Bruker SHELXTL V5.1'
_computing_publication_material 'Bruker SHELXTL V5.1'
_computing_structure_refinement 'Bruker SHELXTL V5.1'
_computing_structure_solution 'Bruker SHELXTL V5.1'
_diffrn_ambient_temperature 150(1)
_diffrn_measured_fraction_theta_full 0.994
_diffrn_measured_fraction_theta_max 0.994
_diffrn_measurement_device_type 'Nonius Kappa-CCD'
_diffrn_measurement_method '\f scans and \w scans with \k offsets'
_diffrn_radiation_monochromator graphite
_diffrn_radiation_source 'fine-focus sealed tube'
_diffrn_radiation_type MoK\a
_diffrn_radiation_wavelength 0.71073
_diffrn_reflns_av_R_equivalents 0.039
_diffrn_reflns_av_sigmaI/netI 0.0542
_diffrn_reflns_limit_h_max 14
_diffrn_reflns_limit_h_min -14
_diffrn_reflns_limit_k_max 15
_diffrn_reflns_limit_k_min -15
_diffrn_reflns_limit_l_max 17
_diffrn_reflns_limit_l_min -16
_diffrn_reflns_number 19198
_diffrn_reflns_theta_full 27.51
_diffrn_reflns_theta_max 27.51
_diffrn_reflns_theta_min 2.94
_diffrn_standards_decay_% none
_exptl_absorpt_coefficient_mu 4.029
_exptl_absorpt_correction_T_max 0.6435
_exptl_absorpt_correction_T_min 0.4996
_exptl_absorpt_correction_type multi-scan
_exptl_absorpt_process_details 'Denzo-SMN (Otwinowski & Minor, 1997)'
_exptl_crystal_density_diffrn 1.553
_exptl_crystal_density_method 'not measured'
_exptl_crystal_F_000 745
_exptl_crystal_size_max 0.20
_exptl_crystal_size_mid 0.18
_exptl_crystal_size_min 0.12
_refine_diff_density_max 1.120
_refine_diff_density_min -1.661
_refine_diff_density_rms 0.114
_refine_ls_extinction_coef 0.0072(4)
_refine_ls_extinction_expression Fc^*^=kFc[1+0.001xFc^2^\l^3^/sin(2\q)]^-1/4^
_refine_ls_extinction_method SHELXL
_refine_ls_goodness_of_fit_ref 1.032
_refine_ls_hydrogen_treatment mixed
_refine_ls_matrix_type full
_refine_ls_number_parameters 364
_refine_ls_number_reflns 7250
_refine_ls_number_restraints 0
_refine_ls_restrained_S_all 1.032
_refine_ls_R_factor_all 0.0285
_refine_ls_R_factor_gt 0.0260
_refine_ls_shift/su_max 0.001
_refine_ls_shift/su_mean 0.000
_refine_ls_structure_factor_coef Fsqd
_refine_ls_weighting_details 'calc w=1/[\s^2^(Fo^2^)+(0.0000P)^2^+1.1995P] where P=(Fo^2^+2Fc^2^)/3'
_refine_ls_weighting_scheme calc
_refine_ls_wR_factor_gt 0.0612
_refine_ls_wR_factor_ref 0.0624
_reflns_number_gt 6850
_reflns_number_total 7250
_reflns_threshold_expression >2sigma(I)
_cod_data_source_file ic010041b_2.cif
_cod_data_source_block k00220
_cod_depositor_comments
;
The following automatic conversions were performed:

'_symmetry_cell_setting' value 'Triclinic' changed to 'triclinic'
according to the built-in table from CIF Core dictionary named
'cif_core.dic' version 2.4.1 from 2010-06-29.

Automatic conversion script
Id: cif_fix_values 1646 2011-03-28 12:23:43Z adriana 
;
_cod_original_cell_volume 1584.91(5)
_cod_original_formula_sum 'C64 H7 H79 K N2 O4 P4 Re2'
_cod_database_code 4319703

loop_
_symmetry_equiv_pos_as_xyz
'x, y, z'
'-x, -y, -z'

loop_
_atom_site_label
_atom_site_type_symbol
_atom_site_fract_x
_atom_site_fract_y
_atom_site_fract_z
_atom_site_U_iso_or_equiv
_atom_site_adp_type
_atom_site_occupancy
_atom_site_symmetry_multiplicity
_atom_site_calc_flag
_atom_site_refinement_flags
_atom_site_disorder_assembly
_atom_site_disorder_group
Re1 Re 0.086654(10) 0.421572(8) 0.486753(9) 0.01522(6) Uani 1 1 d . . .
H1RE H 0.180(3) 0.413(3) 0.554(3) 0.021(8) Uiso 1 1 d . . .
H2RE H 0.077(3) 0.376(3) 0.396(3) 0.028(9) Uiso 1 1 d . . .
P1 P 0.08149(7) 0.21640(6) 0.58456(6) 0.01769(15) Uani 1 1 d . . .
P2 P 0.28297(7) 0.45983(6) 0.36591(7) 0.01817(16) Uani 1 1 d . . .
C1 C 0.1294(3) 0.1123(3) 0.5108(3) 0.0279(7) Uani 1 1 d . . .
H1A H 0.1148 0.0298 0.5652 0.042 Uiso 1 1 calc R . .
H1B H 0.2186 0.1219 0.4734 0.042 Uiso 1 1 calc R . .
H1C H 0.0802 0.1297 0.4544 0.042 Uiso 1 1 calc R . .
C2 C 0.3752(3) 0.5624(3) 0.3864(3) 0.0298(7) Uani 1 1 d . . .
H2A H 0.4555 0.5769 0.3308 0.045 Uiso 1 1 calc R . .
H2B H 0.3902 0.5265 0.4624 0.045 Uiso 1 1 calc R . .
H2C H 0.3289 0.6384 0.3769 0.045 Uiso 1 1 calc R . .
C11 C -0.0771(3) 0.1634(2) 0.6662(3) 0.0206(6) Uani 1 1 d . . .
C12 C -0.1529(3) 0.1073(3) 0.6320(3) 0.0287(7) Uani 1 1 d . . .
H12A H -0.1223 0.0931 0.5644 0.034 Uiso 1 1 calc R . .
C13 C -0.2728(4) 0.0722(3) 0.6965(3) 0.0373(9) Uani 1 1 d . . .
H13A H -0.3235 0.0340 0.6724 0.045 Uiso 1 1 calc R . .
C14 C -0.3195(3) 0.0920(3) 0.7950(3) 0.0361(9) Uani 1 1 d . . .
H14A H -0.4009 0.0662 0.8393 0.043 Uiso 1 1 calc R . .
C15 C -0.2467(3) 0.1496(3) 0.8287(3) 0.0311(7) Uani 1 1 d . . .
H15A H -0.2787 0.1652 0.8954 0.037 Uiso 1 1 calc R . .
C16 C -0.1266(3) 0.1848(3) 0.7649(3) 0.0253(7) Uani 1 1 d . . .
H16A H -0.0771 0.2241 0.7890 0.030 Uiso 1 1 calc R . .
C21 C 0.1705(3) 0.1373(2) 0.6947(3) 0.0212(6) Uani 1 1 d . . .
C22 C 0.1302(3) 0.0317(3) 0.7868(3) 0.0295(7) Uani 1 1 d . . .
H22A H 0.0507 0.0007 0.7983 0.035 Uiso 1 1 calc R . .
C23 C 0.2061(4) -0.0282(3) 0.8620(3) 0.0346(8) Uani 1 1 d . . .
H23A H 0.1765 -0.0982 0.9256 0.041 Uiso 1 1 calc R . .
C24 C 0.3227(3) 0.0126(3) 0.8450(3) 0.0331(8) Uani 1 1 d . . .
H24A H 0.3746 -0.0301 0.8955 0.040 Uiso 1 1 calc R . .
C25 C 0.3647(3) 0.1169(3) 0.7537(3) 0.0325(8) Uani 1 1 d . . .
H25A H 0.4456 0.1458 0.7413 0.039 Uiso 1 1 calc R . .
C26 C 0.2876(3) 0.1787(3) 0.6804(3) 0.0265(7) Uani 1 1 d . . .
H26A H 0.3160 0.2509 0.6191 0.032 Uiso 1 1 calc R . .
C31 C 0.3988(3) 0.3371(3) 0.3611(3) 0.0211(6) Uani 1 1 d . . .
C32 C 0.4859(3) 0.3014(3) 0.4266(3) 0.0301(7) Uani 1 1 d . . .
H32A H 0.4928 0.3452 0.4703 0.036 Uiso 1 1 calc R . .
C33 C 0.5644(4) 0.2010(3) 0.4292(3) 0.0426(10) Uani 1 1 d . . .
H33A H 0.6227 0.1763 0.4758 0.051 Uiso 1 1 calc R . .
C34 C 0.5570(4) 0.1384(3) 0.3643(4) 0.0420(10) Uani 1 1 d . . .
H34A H 0.6109 0.0711 0.3654 0.050 Uiso 1 1 calc R . .
C35 C 0.4711(4) 0.1737(3) 0.2977(3) 0.0364(9) Uani 1 1 d . . .
H35A H 0.4661 0.1312 0.2523 0.044 Uiso 1 1 calc R . .
C36 C 0.3919(3) 0.2718(3) 0.2972(3) 0.0288(7) Uani 1 1 d . . .
H36A H 0.3318 0.2946 0.2524 0.035 Uiso 1 1 calc R . .
C41 C 0.2968(3) 0.5375(3) 0.2118(3) 0.0233(6) Uani 1 1 d . . .
C42 C 0.4138(3) 0.5631(3) 0.1365(3) 0.0331(8) Uani 1 1 d . . .
H42A H 0.4877 0.5378 0.1641 0.040 Uiso 1 1 calc R . .
C43 C 0.4238(4) 0.6251(3) 0.0216(3) 0.0410(10) Uani 1 1 d . . .
H43A H 0.5041 0.6412 -0.0286 0.049 Uiso 1 1 calc R . .
C44 C 0.3166(4) 0.6635(3) -0.0196(3) 0.0380(9) Uani 1 1 d . . .
H44A H 0.3231 0.7059 -0.0980 0.046 Uiso 1 1 calc R . .
C45 C 0.2005(4) 0.6394(3) 0.0541(3) 0.0326(8) Uani 1 1 d . . .
H45A H 0.1268 0.6663 0.0264 0.039 Uiso 1 1 calc R . .
C46 C 0.1906(3) 0.5757(3) 0.1693(3) 0.0252(7) Uani 1 1 d . . .
H46A H 0.1101 0.5585 0.2190 0.030 Uiso 1 1 calc R . .
K1 K 0.0000 0.5000 0.0000 0.0301(2) Uani 1 2 d S . .
O1 O 0.0525(3) 0.2550(2) 0.1181(2) 0.0356(6) Uani 1 1 d . . .
O2 O 0.1902(3) 0.3768(2) -0.1010(2) 0.0388(6) Uani 1 1 d . . .
N1 N -0.0959(3) 0.3983(3) 0.2407(3) 0.0295(6) Uani 1 1 d . . .
H1N H -0.051(4) 0.413(3) 0.269(3) 0.026(11) Uiso 1 1 d . . .
C3 C -0.0965(4) 0.2678(3) 0.2791(3) 0.0358(8) Uani 1 1 d . . .
H3A H -0.1601 0.2443 0.2513 0.043 Uiso 1 1 calc R . .
H3B H -0.1193 0.2324 0.3624 0.043 Uiso 1 1 calc R . .
C4 C 0.0299(4) 0.2201(3) 0.2372(3) 0.0349(8) Uani 1 1 d . . .
H4A H 0.0956 0.2525 0.2558 0.042 Uiso 1 1 calc R . .
H4B H 0.0325 0.1317 0.2740 0.042 Uiso 1 1 calc R . .
C5 C 0.1722(5) 0.2134(4) 0.0748(4) 0.0541(12) Uani 1 1 d . . .
H5A H 0.1778 0.1251 0.1112 0.065 Uiso 1 1 calc R . .
H5B H 0.2381 0.2480 0.0909 0.065 Uiso 1 1 calc R . .
C6 C 0.1911(5) 0.2499(4) -0.0498(4) 0.0555(13) Uani 1 1 d . . .
H6A H 0.2721 0.2171 -0.0804 0.067 Uiso 1 1 calc R . .
H6B H 0.1234 0.2178 -0.0661 0.067 Uiso 1 1 calc R . .
C7 C 0.2182(4) 0.4170(3) -0.2214(3) 0.0385(9) Uani 1 1 d . . .
H7A H 0.1541 0.3882 -0.2447 0.046 Uiso 1 1 calc R . .
H7B H 0.3008 0.3843 -0.2487 0.046 Uiso 1 1 calc R . .
C8 C 0.2197(4) 0.5509(3) -0.2712(3) 0.0374(8) Uani 1 1 d . . .
H8A H 0.2804 0.5793 -0.2438 0.045 Uiso 1 1 calc R . .
H8B H 0.2474 0.5788 -0.3541 0.045 Uiso 1 1 calc R . .

loop_
_atom_site_aniso_label
_atom_site_aniso_U_11
_atom_site_aniso_U_22
_atom_site_aniso_U_33
_atom_site_aniso_U_23
_atom_site_aniso_U_13
_atom_site_aniso_U_12
Re1 0.01570(8) 0.01360(7) 0.01338(8) -0.00365(5) -0.00144(5) 0.00124(4)
P1 0.0220(4) 0.0138(3) 0.0151(4) -0.0044(3) -0.0031(3) 0.0014(3)
P2 0.0158(4) 0.0181(3) 0.0173(4) -0.0054(3) -0.0005(3) 0.0000(3)
C1 0.043(2) 0.0190(15) 0.0193(16) -0.0088(12) -0.0020(14) 0.0021(13)
C2 0.0275(18) 0.0286(17) 0.0332(19) -0.0129(14) -0.0033(15) -0.0042(13)
C11 0.0234(16) 0.0146(13) 0.0196(15) -0.0013(11) -0.0064(12) -0.0003(11)
C12 0.0343(19) 0.0253(16) 0.0264(17) -0.0040(13) -0.0149(15) -0.0039(13)
C13 0.035(2) 0.0306(18) 0.044(2) -0.0015(16) -0.0194(18) -0.0121(14)
C14 0.0224(17) 0.0310(18) 0.038(2) 0.0070(15) -0.0073(15) -0.0071(13)
C15 0.0237(17) 0.0337(18) 0.0245(17) -0.0030(14) 0.0008(14) -0.0012(13)
C16 0.0251(17) 0.0245(15) 0.0246(16) -0.0078(13) -0.0045(14) -0.0018(12)
C21 0.0242(16) 0.0169(14) 0.0184(15) -0.0055(12) -0.0024(12) 0.0049(11)
C22 0.0313(18) 0.0232(16) 0.0280(18) -0.0011(13) -0.0095(15) -0.0024(13)
C23 0.041(2) 0.0233(17) 0.0280(19) 0.0032(14) -0.0125(16) 0.0052(14)
C24 0.0314(19) 0.0364(19) 0.0257(18) -0.0066(15) -0.0120(15) 0.0148(14)
C25 0.0211(17) 0.0380(19) 0.0295(18) -0.0055(15) -0.0054(14) 0.0053(13)
C26 0.0193(16) 0.0265(16) 0.0231(16) -0.0021(13) -0.0010(13) 0.0039(12)
C31 0.0136(14) 0.0207(14) 0.0200(15) -0.0034(12) 0.0049(12) -0.0011(11)
C32 0.0197(16) 0.0339(18) 0.0258(17) -0.0045(14) 0.0012(14) 0.0012(13)
C33 0.0270(19) 0.045(2) 0.035(2) -0.0002(17) -0.0015(16) 0.0113(16)
C34 0.0271(19) 0.0266(18) 0.049(2) -0.0023(17) 0.0080(17) 0.0079(14)
C35 0.034(2) 0.0272(17) 0.040(2) -0.0165(16) 0.0109(17) -0.0036(14)
C36 0.0235(17) 0.0250(16) 0.0348(19) -0.0121(14) 0.0001(14) -0.0009(12)
C41 0.0286(17) 0.0176(14) 0.0181(15) -0.0040(12) -0.0013(13) 0.0021(11)
C42 0.0286(18) 0.0332(18) 0.0237(17) -0.0037(14) 0.0032(14) 0.0042(14)
C43 0.043(2) 0.0325(19) 0.0270(19) -0.0046(15) 0.0127(17) 0.0043(15)
C44 0.065(3) 0.0253(17) 0.0172(16) -0.0031(13) -0.0062(17) -0.0015(16)
C45 0.047(2) 0.0254(17) 0.0252(18) -0.0059(14) -0.0119(16) -0.0057(14)
C46 0.0314(18) 0.0213(15) 0.0218(16) -0.0064(12) -0.0054(14) -0.0043(12)
K1 0.0447(6) 0.0221(5) 0.0206(5) -0.0068(4) -0.0051(5) -0.0004(4)
O1 0.0528(17) 0.0279(12) 0.0236(12) -0.0060(10) -0.0145(12) 0.0076(11)
O2 0.0530(17) 0.0360(14) 0.0246(13) -0.0129(11) -0.0064(12) 0.0084(12)
N1 0.0341(17) 0.0313(15) 0.0227(15) -0.0076(12) -0.0075(13) -0.0068(12)
C3 0.046(2) 0.0302(18) 0.0243(18) -0.0002(14) -0.0084(16) -0.0109(15)
C4 0.048(2) 0.0268(17) 0.0248(18) 0.0001(14) -0.0164(17) -0.0007(15)
C5 0.071(3) 0.043(2) 0.037(2) -0.0105(19) -0.014(2) 0.025(2)
C6 0.086(4) 0.039(2) 0.033(2) -0.0132(18) -0.011(2) 0.023(2)
C7 0.042(2) 0.044(2) 0.0291(19) -0.0184(17) -0.0018(17) 0.0034(16)
C8 0.039(2) 0.040(2) 0.0280(19) -0.0107(16) 0.0007(16) -0.0084(16)

loop_
_atom_type_symbol
_atom_type_description
_atom_type_scat_dispersion_real
_atom_type_scat_dispersion_imag
_atom_type_scat_source
C C 0.0033 0.0016 'International Tables Vol C Tables 4.2.6.8 and 6.1.1.4'
H H 0.0000 0.0000 'International Tables Vol C Tables 4.2.6.8 and 6.1.1.4'
N N 0.0061 0.0033 'International Tables Vol C Tables 4.2.6.8 and 6.1.1.4'
O O 0.0106 0.0060 'International Tables Vol C Tables 4.2.6.8 and 6.1.1.4'
P P 0.1023 0.0942 'International Tables Vol C Tables 4.2.6.8 and 6.1.1.4'
K K 0.2009 0.2494 'International Tables Vol C Tables 4.2.6.8 and 6.1.1.4'
Re Re -1.0185 7.2310 'International Tables Vol C Tables 4.2.6.8 and 6.1.1.4'
H H 0.0000 0.0000 'International Tables Vol C Tables 4.2.6.8 and 6.1.1.4'

loop_
_geom_angle_atom_site_label_1
_geom_angle_atom_site_label_2
_geom_angle_atom_site_label_3
_geom_angle
_geom_angle_site_symmetry_1
_geom_angle_site_symmetry_3
_geom_angle_publ_flag
H1RE Re1 H2RE 136.9(19) . . ?
H1RE Re1 P2 71.7(13) . . ?
H2RE Re1 P2 77.1(14) . . ?
H1RE Re1 P1 82.5(12) . . ?
H2RE Re1 P1 78.0(13) . . ?
P2 Re1 P1 105.70(3) . . ?
H1RE Re1 Re1 109.3(12) . 2_566 ?
H2RE Re1 Re1 113.1(13) . 2_566 ?
P2 Re1 Re1 126.792(18) . 2_566 ?
P1 Re1 Re1 127.44(2) . 2_566 ?
C1 P1 C11 101.04(15) . . ?
C1 P1 C21 95.30(14) . . ?
C11 P1 C21 99.46(14) . . ?
C1 P1 Re1 121.26(11) . . ?
C11 P1 Re1 112.61(9) . . ?
C21 P1 Re1 122.95(10) . . ?
C2 P2 C31 101.50(15) . . ?
C2 P2 C41 98.78(15) . . ?
C31 P2 C41 97.78(14) . . ?
C2 P2 Re1 113.89(11) . . ?
C31 P2 Re1 121.39(9) . . ?
C41 P2 Re1 119.61(11) . . ?
C12 C11 C16 118.0(3) . . ?
C12 C11 P1 123.4(3) . . ?
C16 C11 P1 118.6(2) . . ?
C13 C12 C11 120.3(3) . . ?
C14 C13 C12 121.0(3) . . ?
C15 C14 C13 119.4(3) . . ?
C14 C15 C16 120.0(3) . . ?
C15 C16 C11 121.3(3) . . ?
C26 C21 C22 117.9(3) . . ?
C26 C21 P1 118.5(2) . . ?
C22 C21 P1 123.3(3) . . ?
C23 C22 C21 120.4(3) . . ?
C24 C23 C22 120.8(3) . . ?
C23 C24 C25 119.7(3) . . ?
C24 C25 C26 119.6(3) . . ?
C21 C26 C25 121.6(3) . . ?
C32 C31 C36 118.3(3) . . ?
C32 C31 P2 122.0(3) . . ?
C36 C31 P2 119.5(2) . . ?
C31 C32 C33 120.7(4) . . ?
C34 C33 C32 120.1(4) . . ?
C33 C34 C35 119.8(3) . . ?
C34 C35 C36 119.8(4) . . ?
C35 C36 C31 121.3(3) . . ?
C46 C41 C42 118.3(3) . . ?
C46 C41 P2 120.5(2) . . ?
C42 C41 P2 121.1(3) . . ?
C43 C42 C41 121.0(3) . . ?
C44 C43 C42 120.0(4) . . ?
C45 C44 C43 119.4(3) . . ?
C44 C45 C46 120.4(3) . . ?
C44 C45 K1 117.0(2) . . ?
C46 C45 K1 102.2(2) . . ?
C41 C46 C45 120.7(3) . . ?
O2 K1 O2 180.0 2_565 . ?
O2 K1 O1 59.53(7) 2_565 2_565 ?
O2 K1 O1 120.47(7) . 2_565 ?
O2 K1 O1 120.47(7) 2_565 . ?
O2 K1 O1 59.53(7) . . ?
O1 K1 O1 180.0 2_565 . ?
O2 K1 N1 119.00(8) 2_565 2_565 ?
O2 K1 N1 61.00(8) . 2_565 ?
O1 K1 N1 61.48(8) 2_565 2_565 ?
O1 K1 N1 118.52(8) . 2_565 ?
O2 K1 N1 61.00(8) 2_565 . ?
O2 K1 N1 119.00(8) . . ?
O1 K1 N1 118.52(8) 2_565 . ?
O1 K1 N1 61.48(8) . . ?
N1 K1 N1 180.0 2_565 . ?
O2 K1 C45 86.79(9) 2_565 . ?
O2 K1 C45 93.21(9) . . ?
O1 K1 C45 77.15(8) 2_565 . ?
O1 K1 C45 102.85(8) . . ?
N1 K1 C45 94.45(9) 2_565 . ?
N1 K1 C45 85.55(9) . . ?
O2 K1 C45 93.21(9) 2_565 2_565 ?
O2 K1 C45 86.79(9) . 2_565 ?
O1 K1 C45 102.85(8) 2_565 2_565 ?
O1 K1 C45 77.15(8) . 2_565 ?
N1 K1 C45 85.55(9) 2_565 2_565 ?
N1 K1 C45 94.45(9) . 2_565 ?
C45 K1 C45 180.0 . 2_565 ?
C5 O1 C4 110.7(3) . . ?
C5 O1 K1 114.7(2) . . ?
C4 O1 K1 114.46(19) . . ?
C6 O2 C7 111.4(3) . . ?
C6 O2 K1 117.1(2) . . ?
C7 O2 K1 117.3(2) . . ?
H1N N1 C8 110(3) . 2_565 ?
H1N N1 C3 107(3) . . ?
C8 N1 C3 112.5(3) 2_565 . ?
H1N N1 K1 109(3) . . ?
C8 N1 K1 110.0(2) 2_565 . ?
C3 N1 K1 109.5(2) . . ?
N1 C3 C4 110.8(3) . . ?
O1 C4 C3 109.0(3) . . ?
O1 C5 C6 109.0(4) . . ?
O2 C6 C5 108.9(3) . . ?
O2 C7 C8 109.2(3) . . ?
N1 C8 C7 111.1(3) 2_565 . ?

loop_
_geom_bond_atom_site_label_1
_geom_bond_atom_site_label_2
_geom_bond_distance
_geom_bond_site_symmetry_2
_geom_bond_publ_flag
Re1 H1RE 1.51(3) . ?
Re1 H2RE 1.54(4) . ?
Re1 P2 2.3131(8) . ?
Re1 P1 2.3137(7) . ?
Re1 Re1 2.59585(19) 2_566 ?
P1 C1 1.843(3) . ?
P1 C11 1.843(3) . ?
P1 C21 1.856(3) . ?
P2 C2 1.839(3) . ?
P2 C31 1.856(3) . ?
P2 C41 1.860(3) . ?
C11 C12 1.397(4) . ?
C11 C16 1.397(4) . ?
C12 C13 1.390(5) . ?
C13 C14 1.382(6) . ?
C14 C15 1.380(5) . ?
C15 C16 1.389(5) . ?
C21 C26 1.384(5) . ?
C21 C22 1.400(4) . ?
C22 C23 1.395(5) . ?
C23 C24 1.368(5) . ?
C24 C25 1.390(5) . ?
C25 C26 1.393(5) . ?
C31 C32 1.382(5) . ?
C31 C36 1.393(5) . ?
C32 C33 1.405(5) . ?
C33 C34 1.378(6) . ?
C34 C35 1.382(6) . ?
C35 C36 1.391(5) . ?
C41 C46 1.386(5) . ?
C41 C42 1.397(5) . ?
C42 C43 1.391(5) . ?
C43 C44 1.388(6) . ?
C44 C45 1.381(6) . ?
C45 C46 1.397(5) . ?
C45 K1 3.314(4) . ?
K1 O2 2.800(2) 2_565 ?
K1 O2 2.800(2) . ?
K1 O1 2.836(2) 2_565 ?
K1 O1 2.836(2) . ?
K1 N1 2.885(3) 2_565 ?
K1 N1 2.885(3) . ?
K1 C45 3.314(4) 2_565 ?
O1 C5 1.419(5) . ?
O1 C4 1.428(4) . ?
O2 C6 1.420(5) . ?
O2 C7 1.434(4) . ?
N1 H1N 0.77(4) . ?
N1 C8 1.458(5) 2_565 ?
N1 C3 1.463(4) . ?
C3 C4 1.502(6) . ?
C5 C6 1.498(6) . ?
C7 C8 1.497(5) . ?
C8 N1 1.458(5) 2_565 ?
